data_4309163
loop_
_publ_author_name
'Christer B. Aaker\"oy'
'Nate Schultheiss'
'John Desper'

_publ_section_title
;
Directed Supramolecular Assembly of Infinite 1-D M(II)-Containing Chains (M
= Cu, Co, Ni) Using Structurally Bifunctional Ligands
;
_journal_name_full 'Inorganic Chemistry'
_journal_page_first 4983
_journal_page_last 4991
_journal_paper_doi 10.1021/ic048405y
_journal_volume 44
_journal_year 2005
_chemical_formula_moiety 'Ni (C13 H12 N4 O)2 (C15 H11 O2)2'
_chemical_formula_sum 'C56 H46 N8 Ni O6'
_chemical_formula_weight 985.72
_chemical_name_systematic
;
1-(2-amino-4-Methylpyrimidin-6-yl)-2-(3-methoxypyridin-5-yl)ethyne, Ni(Ph2acac)2
;
_space_group_IT_number 2
_symmetry_cell_setting triclinic
_symmetry_space_group_name_Hall '-P 1'
_symmetry_space_group_name_H-M 'P -1'
_atom_sites_solution_hydrogens geom
_atom_sites_solution_primary direct
_atom_sites_solution_secondary difmap
_audit_creation_method SHELXL-97
_cell_angle_alpha 68.678(4)
_cell_angle_beta 82.626(4)
_cell_angle_gamma 69.230(3)
_cell_formula_units_Z 1
_cell_length_a 10.4666(7)
_cell_length_b 10.6669(7)
_cell_length_c 11.9828(8)
_cell_measurement_reflns_used 3918
_cell_measurement_temperature 173(2)
_cell_measurement_theta_max 27.65
_cell_measurement_theta_min 2.30
_cell_volume 1165.27(14)
_computing_cell_refinement 'Bruker XSCANS'
_computing_data_collection 'Bruker XSCANS'
_computing_data_reduction 'Bruker SHELXTL'
_computing_molecular_graphics 'Bruker SHELXTL'
_computing_publication_material 'Bruker SHELXTL'
_computing_structure_refinement 'SHELXL-97 (Sheldrick, 1997)'
_computing_structure_solution 'SHELXS-97 (Sheldrick, 1990)'
_diffrn_ambient_temperature 173(2)
_diffrn_measured_fraction_theta_full 0.934
_diffrn_measured_fraction_theta_max 0.934
_diffrn_measurement_device_type 'Bruker P4'
_diffrn_measurement_method '\w scans'
_diffrn_radiation_monochromator graphite
_diffrn_radiation_source 'fine-focus sealed tube'
_diffrn_radiation_type MoK\a
_diffrn_radiation_wavelength 0.71073
_diffrn_reflns_av_R_equivalents 0.1241
_diffrn_reflns_av_sigmaI/netI 0.1115
_diffrn_reflns_limit_h_max 12
_diffrn_reflns_limit_h_min -13
_diffrn_reflns_limit_k_max 13
_diffrn_reflns_limit_k_min -13
_diffrn_reflns_limit_l_max 15
_diffrn_reflns_limit_l_min -15
_diffrn_reflns_number 11668
_diffrn_reflns_theta_full 27.84
_diffrn_reflns_theta_max 27.84
_diffrn_reflns_theta_min 1.82
_exptl_absorpt_coefficient_mu 0.480
_exptl_absorpt_correction_type none
_exptl_crystal_colour green
_exptl_crystal_density_diffrn 1.405
_exptl_crystal_density_method 'not measured'
_exptl_crystal_description plate
_exptl_crystal_F_000 514
_exptl_crystal_size_max 0.45
_exptl_crystal_size_mid 0.20
_exptl_crystal_size_min 0.10
_refine_diff_density_max 0.427
_refine_diff_density_min -0.495
_refine_diff_density_rms 0.092
_refine_ls_extinction_coef 0.022(3)
_refine_ls_extinction_expression Fc^*^=kFc[1+0.001xFc^2^\l^3^/sin(2\q)]^-1/4^
_refine_ls_extinction_method SHELXL
_refine_ls_goodness_of_fit_ref 0.982
_refine_ls_hydrogen_treatment mixed
_refine_ls_matrix_type full
_refine_ls_number_parameters 329
_refine_ls_number_reflns 5170
_refine_ls_number_restraints 0
_refine_ls_restrained_S_all 0.982
_refine_ls_R_factor_all 0.0788
_refine_ls_R_factor_gt 0.0570
_refine_ls_shift/su_max 0.000
_refine_ls_shift/su_mean 0.000
_refine_ls_structure_factor_coef Fsqd
_refine_ls_weighting_details 'calc w=1/[\s^2^(Fo^2^)+(0.0800P)^2^+0.0000P] where P=(Fo^2^+2Fc^2^)/3'
_refine_ls_weighting_scheme calc
_refine_ls_wR_factor_gt 0.1355
_refine_ls_wR_factor_ref 0.1470
_reflns_number_gt 3767
_reflns_number_total 5170
_reflns_threshold_expression >2sigma(I)
_cod_data_source_file ic048405ysi20041112_023350_6.cif
_cod_data_source_block 12
_cod_depositor_comments
;
The following automatic conversions were performed:
'_symmetry_cell_setting' value 'Triclinic' changed to 'triclinic'
according to '/home/saulius/struct/CIF-dictionaries/cif_core.dic'
dictionary named 'cif_core.dic' version 2.4.1 from 2010-06-29.

Automatic conversion script
Id: cif_fix_enum 1527 2010-12-29 10:47:43Z saulius 
;
_cod_original_cell_volume 1165.27(13)
_cod_database_code 4309163

loop_
_symmetry_equiv_pos_as_xyz
'x, y, z'
'-x, -y, -z'

loop_
_atom_site_label
_atom_site_type_symbol
_atom_site_fract_x
_atom_site_fract_y
_atom_site_fract_z
_atom_site_U_iso_or_equiv
_atom_site_adp_type
_atom_site_occupancy
_atom_site_symmetry_multiplicity
_atom_site_calc_flag
_atom_site_refinement_flags
_atom_site_disorder_assembly
_atom_site_disorder_group
Ni1 Ni 0.5000 0.0000 0.5000 0.01980(17) Uani 1 2 d S . .
C01 C 0.0643(3) 0.4906(3) 0.3314(2) 0.0285(6) Uani 1 1 d . . .
C02 C -0.0324(3) 0.5598(3) 0.2681(2) 0.0303(6) Uani 1 1 d . . .
N11 N 0.3729(2) 0.2104(2) 0.49311(17) 0.0220(4) Uani 1 1 d . . .
C12 C 0.4043(3) 0.2785(3) 0.5544(2) 0.0245(5) Uani 1 1 d . . .
H12 H 0.4818 0.2297 0.6057 0.029 Uiso 1 1 calc R . .
C13 C 0.3280(3) 0.4171(3) 0.5456(2) 0.0293(6) Uani 1 1 d . . .
O13 O 0.3555(2) 0.4922(2) 0.60438(18) 0.0423(5) Uani 1 1 d . . .
C14 C 0.2157(3) 0.4888(3) 0.4717(2) 0.0317(6) Uani 1 1 d . . .
H14 H 0.1625 0.5846 0.4638 0.038 Uiso 1 1 calc R . .
C15 C 0.1817(3) 0.4182(3) 0.4086(2) 0.0257(6) Uani 1 1 d . . .
C16 C 0.2638(3) 0.2800(3) 0.4218(2) 0.0238(5) Uani 1 1 d . . .
H16 H 0.2415 0.2322 0.3778 0.029 Uiso 1 1 calc R . .
C17 C 0.4694(3) 0.4237(3) 0.6823(3) 0.0414(8) Uani 1 1 d . . .
H17A H 0.4498 0.3509 0.7536 0.062 Uiso 1 1 calc R . .
H17B H 0.4878 0.4943 0.7062 0.062 Uiso 1 1 calc R . .
H17C H 0.5495 0.3785 0.6410 0.062 Uiso 1 1 calc R . .
N21 N -0.3380(2) 0.8370(2) 0.01968(18) 0.0261(5) Uani 1 1 d . . .
C22 C -0.3261(3) 0.8525(3) 0.1247(2) 0.0245(6) Uani 1 1 d . . .
N22 N -0.4208(3) 0.9622(3) 0.1486(2) 0.0321(6) Uani 1 1 d . . .
H22A H -0.418(3) 0.982(3) 0.205(3) 0.039 Uiso 1 1 d . . .
H22B H -0.488(3) 1.010(3) 0.105(3) 0.039 Uiso 1 1 d . . .
N23 N -0.2271(2) 0.7658(2) 0.20679(18) 0.0249(5) Uani 1 1 d . . .
C24 C -0.1427(3) 0.6508(3) 0.1846(2) 0.0272(6) Uani 1 1 d . . .
C25 C -0.1528(3) 0.6216(3) 0.0836(2) 0.0320(6) Uani 1 1 d . . .
H25 H -0.0959 0.5351 0.0725 0.038 Uiso 1 1 calc R . .
C26 C -0.2489(3) 0.7233(3) -0.0005(2) 0.0306(6) Uani 1 1 d . . .
C27 C -0.2502(4) 0.7125(4) -0.1215(3) 0.0461(8) Uani 1 1 d . . .
H27A H -0.3251 0.7930 -0.1694 0.069 Uiso 1 1 calc R . .
H27B H -0.2634 0.6227 -0.1123 0.069 Uiso 1 1 calc R . .
H27C H -0.1631 0.7146 -0.1620 0.069 Uiso 1 1 calc R . .
C31 C 0.6699(3) 0.1472(3) 0.3269(2) 0.0277(6) Uani 1 1 d . . .
O31 O 0.58215(18) 0.08628(19) 0.34125(14) 0.0240(4) Uani 1 1 d . . .
C32 C 0.7385(3) 0.1510(3) 0.4176(2) 0.0325(6) Uani 1 1 d . . .
H32 H 0.7989 0.2049 0.3939 0.039 Uiso 1 1 calc R . .
C33 C 0.7257(3) 0.0822(3) 0.5403(2) 0.0258(6) Uani 1 1 d . . .
O33 O 0.64500(18) 0.01306(19) 0.58694(15) 0.0250(4) Uani 1 1 d . . .
C41 C 0.7024(3) 0.2202(3) 0.1998(2) 0.0338(7) Uani 1 1 d . . .
C42 C 0.6016(4) 0.2788(4) 0.1147(3) 0.0490(9) Uani 1 1 d . . .
H42 H 0.5119 0.2770 0.1387 0.059 Uiso 1 1 calc R . .
C43 C 0.6280(5) 0.3404(4) -0.0051(3) 0.0603(11) Uani 1 1 d . . .
H43 H 0.5569 0.3823 -0.0627 0.072 Uiso 1 1 calc R . .
C44 C 0.7582(5) 0.3402(4) -0.0399(3) 0.0664(13) Uani 1 1 d . . .
H44 H 0.7775 0.3804 -0.1223 0.080 Uiso 1 1 calc R . .
C45 C 0.8602(5) 0.2826(4) 0.0430(3) 0.0647(12) Uani 1 1 d . . .
H45 H 0.9504 0.2818 0.0187 0.078 Uiso 1 1 calc R . .
C46 C 0.8307(4) 0.2258(4) 0.1620(3) 0.0502(9) Uani 1 1 d . . .
H46 H 0.9008 0.1895 0.2199 0.060 Uiso 1 1 calc R . .
C51 C 0.8114(3) 0.0926(3) 0.6261(2) 0.0295(6) Uani 1 1 d . . .
C52 C 0.7653(3) 0.0727(3) 0.7433(2) 0.0325(6) Uani 1 1 d . . .
H52 H 0.6832 0.0511 0.7671 0.039 Uiso 1 1 calc R . .
C53 C 0.8384(3) 0.0844(4) 0.8255(3) 0.0416(8) Uani 1 1 d . . .
H53 H 0.8060 0.0716 0.9053 0.050 Uiso 1 1 calc R . .
C54 C 0.9581(3) 0.1144(3) 0.7914(3) 0.0423(8) Uani 1 1 d . . .
H54 H 1.0084 0.1220 0.8478 0.051 Uiso 1 1 calc R . .
C55 C 1.0053(3) 0.1334(3) 0.6753(3) 0.0387(7) Uani 1 1 d . . .
H55 H 1.0880 0.1540 0.6522 0.046 Uiso 1 1 calc R . .
C56 C 0.9328(3) 0.1226(3) 0.5929(3) 0.0321(6) Uani 1 1 d . . .
H56 H 0.9657 0.1357 0.5132 0.039 Uiso 1 1 calc R . .

loop_
_atom_site_aniso_label
_atom_site_aniso_U_11
_atom_site_aniso_U_22
_atom_site_aniso_U_33
_atom_site_aniso_U_23
_atom_site_aniso_U_13
_atom_site_aniso_U_12
Ni1 0.0189(3) 0.0193(3) 0.0196(2) -0.00602(18) -0.00528(17) -0.00350(19)
C01 0.0266(15) 0.0237(14) 0.0289(13) -0.0086(11) -0.0031(11) -0.0004(12)
C02 0.0275(15) 0.0299(15) 0.0292(13) -0.0099(12) -0.0037(11) -0.0036(12)
N11 0.0193(11) 0.0233(11) 0.0211(10) -0.0071(8) -0.0032(8) -0.0037(9)
C12 0.0244(14) 0.0238(14) 0.0232(12) -0.0060(10) -0.0045(10) -0.0062(11)
C13 0.0366(17) 0.0239(14) 0.0279(13) -0.0100(11) -0.0040(11) -0.0083(13)
O13 0.0503(14) 0.0311(12) 0.0489(12) -0.0197(10) -0.0184(10) -0.0049(10)
C14 0.0357(17) 0.0210(14) 0.0334(14) -0.0075(11) -0.0052(12) -0.0036(12)
C15 0.0234(14) 0.0219(14) 0.0258(12) -0.0066(10) -0.0038(10) -0.0009(11)
C16 0.0225(14) 0.0238(14) 0.0210(11) -0.0057(10) -0.0046(10) -0.0036(11)
C17 0.052(2) 0.0369(18) 0.0398(16) -0.0126(14) -0.0131(14) -0.0163(16)
N21 0.0253(12) 0.0258(12) 0.0244(10) -0.0093(9) -0.0062(9) -0.0026(10)
C22 0.0236(14) 0.0269(14) 0.0235(12) -0.0076(10) -0.0039(10) -0.0087(12)
N22 0.0310(14) 0.0306(14) 0.0295(12) -0.0159(11) -0.0151(10) 0.0067(11)
N23 0.0229(12) 0.0251(12) 0.0248(10) -0.0084(9) -0.0040(9) -0.0047(10)
C24 0.0206(14) 0.0292(15) 0.0284(13) -0.0072(11) -0.0028(10) -0.0063(12)
C25 0.0285(16) 0.0295(15) 0.0326(14) -0.0129(12) -0.0053(12) 0.0006(12)
C26 0.0328(16) 0.0312(16) 0.0277(13) -0.0128(12) -0.0038(11) -0.0065(13)
C27 0.050(2) 0.047(2) 0.0367(16) -0.0236(15) -0.0121(14) 0.0036(16)
C31 0.0273(15) 0.0245(14) 0.0309(13) -0.0111(11) 0.0006(11) -0.0069(12)
O31 0.0244(10) 0.0272(10) 0.0217(8) -0.0081(7) -0.0016(7) -0.0100(8)
C32 0.0282(16) 0.0410(17) 0.0362(14) -0.0165(13) 0.0014(12) -0.0176(14)
C33 0.0222(14) 0.0260(14) 0.0315(13) -0.0139(11) -0.0050(11) -0.0048(11)
O33 0.0210(10) 0.0247(10) 0.0290(9) -0.0084(8) -0.0060(7) -0.0062(8)
C41 0.0412(18) 0.0294(16) 0.0319(14) -0.0107(12) 0.0034(13) -0.0140(14)
C42 0.056(2) 0.052(2) 0.0329(15) -0.0073(15) -0.0047(15) -0.0158(18)
C43 0.091(3) 0.047(2) 0.0333(17) -0.0046(15) -0.0047(18) -0.020(2)
C44 0.114(4) 0.051(2) 0.043(2) -0.0196(18) 0.029(2) -0.044(3)
C45 0.090(3) 0.067(3) 0.049(2) -0.021(2) 0.030(2) -0.050(3)
C46 0.050(2) 0.056(2) 0.0511(19) -0.0197(17) 0.0144(17) -0.0283(19)
C51 0.0254(15) 0.0278(15) 0.0389(14) -0.0154(12) -0.0078(11) -0.0062(12)
C52 0.0286(16) 0.0372(17) 0.0364(14) -0.0150(13) -0.0059(12) -0.0116(13)
C53 0.0423(19) 0.051(2) 0.0398(16) -0.0224(15) -0.0056(14) -0.0153(16)
C54 0.043(2) 0.0437(19) 0.0494(18) -0.0220(15) -0.0164(15) -0.0138(16)
C55 0.0264(16) 0.0366(17) 0.0596(19) -0.0200(15) -0.0083(14) -0.0117(14)
C56 0.0278(16) 0.0270(15) 0.0426(15) -0.0145(12) -0.0083(12) -0.0048(12)

loop_
_atom_type_symbol
_atom_type_description
_atom_type_scat_dispersion_real
_atom_type_scat_dispersion_imag
_atom_type_scat_source
C C 0.0033 0.0016 'International Tables Vol C Tables 4.2.6.8 and 6.1.1.4'
H H 0.0000 0.0000 'International Tables Vol C Tables 4.2.6.8 and 6.1.1.4'
N N 0.0061 0.0033 'International Tables Vol C Tables 4.2.6.8 and 6.1.1.4'
O O 0.0106 0.0060 'International Tables Vol C Tables 4.2.6.8 and 6.1.1.4'
Ni Ni 0.3393 1.1124 'International Tables Vol C Tables 4.2.6.8 and 6.1.1.4'

loop_
_geom_angle_atom_site_label_1
_geom_angle_atom_site_label_2
_geom_angle_atom_site_label_3
_geom_angle
_geom_angle_site_symmetry_1
_geom_angle_site_symmetry_3
_geom_angle_publ_flag
O33 Ni1 O33 180.0 2_656 . ?
O33 Ni1 O31 90.20(7) 2_656 2_656 ?
O33 Ni1 O31 89.80(7) . 2_656 ?
O33 Ni1 O31 89.80(7) 2_656 . ?
O33 Ni1 O31 90.20(7) . . ?
O31 Ni1 O31 180.0 2_656 . ?
O33 Ni1 N11 90.02(7) 2_656 . ?
O33 Ni1 N11 89.98(7) . . ?
O31 Ni1 N11 90.85(7) 2_656 . ?
O31 Ni1 N11 89.15(7) . . ?
O33 Ni1 N11 89.98(7) 2_656 2_656 ?
O33 Ni1 N11 90.02(7) . 2_656 ?
O31 Ni1 N11 89.15(7) 2_656 2_656 ?
O31 Ni1 N11 90.85(7) . 2_656 ?
N11 Ni1 N11 180.0 . 2_656 ?
C02 C01 C15 174.9(3) . . ?
C01 C02 C24 175.1(3) . . ?
C16 N11 C12 118.2(2) . . ?
C16 N11 Ni1 120.20(16) . . ?
C12 N11 Ni1 121.50(17) . . ?
N11 C12 C13 122.3(2) . . ?
N11 C12 H12 118.9 . . ?
C13 C12 H12 118.9 . . ?
O13 C13 C14 115.6(2) . . ?
O13 C13 C12 125.0(2) . . ?
C14 C13 C12 119.4(2) . . ?
C13 O13 C17 118.2(2) . . ?
C13 C14 C15 118.6(3) . . ?
C13 C14 H14 120.7 . . ?
C15 C14 H14 120.7 . . ?
C16 C15 C14 118.4(2) . . ?
C16 C15 C01 121.9(2) . . ?
C14 C15 C01 119.7(2) . . ?
N11 C16 C15 123.1(2) . . ?
N11 C16 H16 118.4 . . ?
C15 C16 H16 118.4 . . ?
O13 C17 H17A 109.5 . . ?
O13 C17 H17B 109.5 . . ?
H17A C17 H17B 109.5 . . ?
O13 C17 H17C 109.5 . . ?
H17A C17 H17C 109.5 . . ?
H17B C17 H17C 109.5 . . ?
C26 N21 C22 116.8(2) . . ?
N22 C22 N23 117.7(2) . . ?
N22 C22 N21 117.0(2) . . ?
N23 C22 N21 125.3(2) . . ?
C22 N22 H22A 123(3) . . ?
C22 N22 H22B 120(2) . . ?
H22A N22 H22B 117(3) . . ?
C24 N23 C22 115.6(2) . . ?
N23 C24 C25 122.9(3) . . ?
N23 C24 C02 116.7(2) . . ?
C25 C24 C02 120.3(3) . . ?
C26 C25 C24 117.1(3) . . ?
C26 C25 H25 121.5 . . ?
C24 C25 H25 121.5 . . ?
N21 C26 C25 121.8(2) . . ?
N21 C26 C27 117.7(2) . . ?
C25 C26 C27 120.4(3) . . ?
C26 C27 H27A 109.5 . . ?
C26 C27 H27B 109.5 . . ?
H27A C27 H27B 109.5 . . ?
C26 C27 H27C 109.5 . . ?
H27A C27 H27C 109.5 . . ?
H27B C27 H27C 109.5 . . ?
O31 C31 C32 126.3(2) . . ?
O31 C31 C41 115.6(2) . . ?
C32 C31 C41 118.1(2) . . ?
C31 O31 Ni1 125.00(16) . . ?
C33 C32 C31 125.4(3) . . ?
C33 C32 H32 117.3 . . ?
C31 C32 H32 117.3 . . ?
O33 C33 C32 125.3(2) . . ?
O33 C33 C51 116.0(2) . . ?
C32 C33 C51 118.7(2) . . ?
C33 O33 Ni1 126.02(16) . . ?
C42 C41 C46 117.8(3) . . ?
C42 C41 C31 118.9(3) . . ?
C46 C41 C31 123.2(3) . . ?
C41 C42 C43 121.3(4) . . ?
C41 C42 H42 119.4 . . ?
C43 C42 H42 119.4 . . ?
C44 C43 C42 119.3(4) . . ?
C44 C43 H43 120.4 . . ?
C42 C43 H43 120.4 . . ?
C45 C44 C43 120.5(3) . . ?
C45 C44 H44 119.7 . . ?
C43 C44 H44 119.7 . . ?
C44 C45 C46 119.2(4) . . ?
C44 C45 H45 120.4 . . ?
C46 C45 H45 120.4 . . ?
C45 C46 C41 121.8(4) . . ?
C45 C46 H46 119.1 . . ?
C41 C46 H46 119.1 . . ?
C52 C51 C56 119.1(2) . . ?
C52 C51 C33 117.9(2) . . ?
C56 C51 C33 123.0(2) . . ?
C53 C52 C51 120.4(3) . . ?
C53 C52 H52 119.8 . . ?
C51 C52 H52 119.8 . . ?
C54 C53 C52 119.9(3) . . ?
C54 C53 H53 120.0 . . ?
C52 C53 H53 120.0 . . ?
C53 C54 C55 120.2(3) . . ?
C53 C54 H54 119.9 . . ?
C55 C54 H54 119.9 . . ?
C56 C55 C54 120.2(3) . . ?
C56 C55 H55 119.9 . . ?
C54 C55 H55 119.9 . . ?
C55 C56 C51 120.2(3) . . ?
C55 C56 H56 119.9 . . ?
C51 C56 H56 119.9 . . ?

loop_
_geom_bond_atom_site_label_1
_geom_bond_atom_site_label_2
_geom_bond_distance
_geom_bond_site_symmetry_2
_geom_bond_publ_flag
Ni1 O33 2.0172(16) 2_656 ?
Ni1 O33 2.0172(16) . ?
Ni1 O31 2.0182(16) 2_656 ?
Ni1 O31 2.0182(16) . ?
Ni1 N11 2.142(2) . ?
Ni1 N11 2.142(2) 2_656 ?
C01 C02 1.185(4) . ?
C01 C15 1.436(4) . ?
C02 C24 1.440(4) . ?
N11 C16 1.332(3) . ?
N11 C12 1.340(3) . ?
C12 C13 1.381(4) . ?
C12 H12 0.9500 . ?
C13 O13 1.359(3) . ?
C13 C14 1.374(4) . ?
O13 C17 1.413(4) . ?
C14 C15 1.393(3) . ?
C14 H14 0.9500 . ?
C15 C16 1.380(4) . ?
C16 H16 0.9500 . ?
C17 H17A 0.9800 . ?
C17 H17B 0.9800 . ?
C17 H17C 0.9800 . ?
N21 C26 1.324(3) . ?
N21 C22 1.354(3) . ?
C22 N22 1.335(3) . ?
C22 N23 1.348(3) . ?
N22 H22A 0.78(3) . ?
N22 H22B 0.82(3) . ?
N23 C24 1.329(3) . ?
C24 C25 1.380(3) . ?
C25 C26 1.376(4) . ?
C25 H25 0.9500 . ?
C26 C27 1.498(3) . ?
C27 H27A 0.9800 . ?
C27 H27B 0.9800 . ?
C27 H27C 0.9800 . ?
C31 O31 1.264(3) . ?
C31 C32 1.397(4) . ?
C31 C41 1.495(4) . ?
C32 C33 1.397(4) . ?
C32 H32 0.9500 . ?
C33 O33 1.262(3) . ?
C33 C51 1.504(3) . ?
C41 C42 1.374(4) . ?
C41 C46 1.377(4) . ?
C42 C43 1.382(4) . ?
C42 H42 0.9500 . ?
C43 C44 1.372(6) . ?
C43 H43 0.9500 . ?
C44 C45 1.367(6) . ?
C44 H44 0.9500 . ?
C45 C46 1.374(5) . ?
C45 H45 0.9500 . ?
C46 H46 0.9500 . ?
C51 C52 1.390(4) . ?
C51 C56 1.394(4) . ?
C52 C53 1.386(4) . ?
C52 H52 0.9500 . ?
C53 C54 1.378(4) . ?
C53 H53 0.9500 . ?
C54 C55 1.382(4) . ?
C54 H54 0.9500 . ?
C55 C56 1.379(4) . ?
C55 H55 0.9500 . ?
C56 H56 0.9500 . ?

loop_
_geom_hbond_atom_site_label_D
_geom_hbond_atom_site_label_H
_geom_hbond_atom_site_label_A
_geom_hbond_distance_DH
_geom_hbond_distance_HA
_geom_hbond_distance_DA
_geom_hbond_angle_DHA
_geom_hbond_site_symmetry_A
N22 H22A O31 0.78(3) 2.29(3) 3.058(3) 168(3) 1_465
N22 H22B N21 0.82(3) 2.24(3) 3.058(3) 173(3) 2_475

loop_
_geom_torsion_atom_site_label_1
_geom_torsion_atom_site_label_2
_geom_torsion_atom_site_label_3
_geom_torsion_atom_site_label_4
_geom_torsion
_geom_torsion_site_symmetry_1
_geom_torsion_site_symmetry_2
_geom_torsion_site_symmetry_3
_geom_torsion_site_symmetry_4
_geom_torsion_publ_flag
C15 C01 C02 C24 56(6) . . . . ?
O33 Ni1 N11 C16 -13.41(19) 2_656 . . . ?
O33 Ni1 N11 C16 166.59(19) . . . . ?
O31 Ni1 N11 C16 -103.61(19) 2_656 . . . ?
O31 Ni1 N11 C16 76.39(19) . . . . ?
N11 Ni1 N11 C16 -43(100) 2_656 . . . ?
O33 Ni1 N11 C12 170.37(19) 2_656 . . . ?
O33 Ni1 N11 C12 -9.63(19) . . . . ?
O31 Ni1 N11 C12 80.18(19) 2_656 . . . ?
O31 Ni1 N11 C12 -99.82(19) . . . . ?
N11 Ni1 N11 C12 141(100) 2_656 . . . ?
C16 N11 C12 C13 -0.1(4) . . . . ?
Ni1 N11 C12 C13 176.15(19) . . . . ?
N11 C12 C13 O13 -179.3(2) . . . . ?
N11 C12 C13 C14 0.0(4) . . . . ?
C14 C13 O13 C17 179.6(3) . . . . ?
C12 C13 O13 C17 -1.1(4) . . . . ?
O13 C13 C14 C15 180.0(2) . . . . ?
C12 C13 C14 C15 0.6(4) . . . . ?
C13 C14 C15 C16 -1.1(4) . . . . ?
C13 C14 C15 C01 179.6(3) . . . . ?
C02 C01 C15 C16 -163(3) . . . . ?
C02 C01 C15 C14 16(4) . . . . ?
C12 N11 C16 C15 -0.3(4) . . . . ?
Ni1 N11 C16 C15 -176.68(19) . . . . ?
C14 C15 C16 N11 1.0(4) . . . . ?
C01 C15 C16 N11 -179.7(2) . . . . ?
C26 N21 C22 N22 -176.0(2) . . . . ?
C26 N21 C22 N23 3.6(4) . . . . ?
N22 C22 N23 C24 174.0(2) . . . . ?
N21 C22 N23 C24 -5.7(4) . . . . ?
C22 N23 C24 C25 1.1(4) . . . . ?
C22 N23 C24 C02 177.3(2) . . . . ?
C01 C02 C24 N23 -93(3) . . . . ?
C01 C02 C24 C25 84(3) . . . . ?
N23 C24 C25 C26 5.0(4) . . . . ?
C02 C24 C25 C26 -171.1(3) . . . . ?
C22 N21 C26 C25 3.2(4) . . . . ?
C22 N21 C26 C27 -173.4(3) . . . . ?
C24 C25 C26 N21 -7.2(4) . . . . ?
C24 C25 C26 C27 169.2(3) . . . . ?
C32 C31 O31 Ni1 8.4(4) . . . . ?
C41 C31 O31 Ni1 -172.14(17) . . . . ?
O33 Ni1 O31 C31 166.7(2) 2_656 . . . ?
O33 Ni1 O31 C31 -13.3(2) . . . . ?
O31 Ni1 O31 C31 165(100) 2_656 . . . ?
N11 Ni1 O31 C31 76.7(2) . . . . ?
N11 Ni1 O31 C31 -103.3(2) 2_656 . . . ?
O31 C31 C32 C33 3.0(5) . . . . ?
C41 C31 C32 C33 -176.4(3) . . . . ?
C31 C32 C33 O33 -4.0(5) . . . . ?
C31 C32 C33 C51 177.6(3) . . . . ?
C32 C33 O33 Ni1 -6.8(4) . . . . ?
C51 C33 O33 Ni1 171.68(16) . . . . ?
O33 Ni1 O33 C33 -120(100) 2_656 . . . ?
O31 Ni1 O33 C33 -167.4(2) 2_656 . . . ?
O31 Ni1 O33 C33 12.6(2) . . . . ?
N11 Ni1 O33 C33 -76.5(2) . . . . ?
N11 Ni1 O33 C33 103.5(2) 2_656 . . . ?
O31 C31 C41 C42 31.7(4) . . . . ?
C32 C31 C41 C42 -148.8(3) . . . . ?
O31 C31 C41 C46 -145.0(3) . . . . ?
C32 C31 C41 C46 34.5(4) . . . . ?
C46 C41 C42 C43 0.6(5) . . . . ?
C31 C41 C42 C43 -176.3(3) . . . . ?
C41 C42 C43 C44 1.4(5) . . . . ?
C42 C43 C44 C45 -1.4(6) . . . . ?
C43 C44 C45 C46 -0.6(6) . . . . ?
C44 C45 C46 C41 2.6(6) . . . . ?
C42 C41 C46 C45 -2.6(5) . . . . ?
C31 C41 C46 C45 174.1(3) . . . . ?
O33 C33 C51 C52 -22.1(4) . . . . ?
C32 C33 C51 C52 156.5(3) . . . . ?
O33 C33 C51 C56 158.7(3) . . . . ?
C32 C33 C51 C56 -22.7(4) . . . . ?
C56 C51 C52 C53 0.7(4) . . . . ?
C33 C51 C52 C53 -178.5(3) . . . . ?
C51 C52 C53 C54 -0.6(5) . . . . ?
C52 C53 C54 C55 0.2(5) . . . . ?
C53 C54 C55 C56 0.1(5) . . . . ?
C54 C55 C56 C51 0.1(4) . . . . ?
C52 C51 C56 C55 -0.5(4) . . . . ?
C33 C51 C56 C55 178.7(3) . . . . ?
